data_7053142
loop_
_publ_author_name
'Tauchman, Ji\<r\'i'
'Hlad\'ikov\'a, Kate\<rina'
'Uhl\'ik, Filip'
'C\'isa\<rov\'a, Ivana'
'\<St\<epni\<cka, Petr'

_publ_section_title
;
 Synthesis, molecular structure, electrochemistry and DFT study of a
 ferrocenyl-substituted 4-quinazolinone and related heterocycles
;
_journal_issue 7
_journal_name_full 'New Journal of Chemistry'
_journal_page_first 2019
_journal_paper_doi 10.1039/c3nj00182b
_journal_volume 37
_journal_year 2013
_chemical_formula_moiety 'C18 H17 Fe N3 O2'
_chemical_formula_sum 'C18 H17 Fe N3 O2'
_chemical_formula_weight 363.20
_chemical_name_systematic
;
?
;
_space_group_IT_number 15
_symmetry_cell_setting monoclinic
_symmetry_space_group_name_Hall '-C 2yc'
_symmetry_space_group_name_H-M 'C 1 2/c 1'
_atom_sites_solution_hydrogens mixed
_atom_sites_solution_primary direct
_atom_sites_solution_secondary difmap
_audit_creation_method SHELXL-97
_cell_angle_alpha 90.00
_cell_angle_beta 111.7190(10)
_cell_angle_gamma 90.00
_cell_formula_units_Z 8
_cell_length_a 16.2896(4)
_cell_length_b 12.4546(3)
_cell_length_c 16.4543(4)
_cell_measurement_reflns_used 9960
_cell_measurement_temperature 150(2)
_cell_measurement_theta_max 27.51
_cell_measurement_theta_min 2.66
_cell_volume 3101.27(13)
_computing_cell_refinement 'Bruker SAINT'
_computing_data_collection 'Bruker APEX2'
_computing_data_reduction 'Bruker SAINT'
_computing_molecular_graphics 'PLATON (Spek, 2003)'
_computing_publication_material 'PLATON (Spek, 2003)'
_computing_structure_refinement 'SHELXL-97 (Sheldrick, 2008)'
_computing_structure_solution 'SHELXS-97 (Sheldrick, 2008)'
_diffrn_ambient_temperature 150(2)
_diffrn_measured_fraction_theta_full 1.000
_diffrn_measured_fraction_theta_max 1.000
_diffrn_measurement_device_type 'Bruker APEX-II CCD'
_diffrn_measurement_method '\f and \w scans'
_diffrn_radiation_monochromator graphite
_diffrn_radiation_source 'fine-focus sealed tube'
_diffrn_radiation_type MoK\a
_diffrn_radiation_wavelength 0.71073
_diffrn_reflns_av_R_equivalents 0.0173
_diffrn_reflns_av_sigmaI/netI 0.0104
_diffrn_reflns_limit_h_max 21
_diffrn_reflns_limit_h_min -21
_diffrn_reflns_limit_k_max 16
_diffrn_reflns_limit_k_min -16
_diffrn_reflns_limit_l_max 21
_diffrn_reflns_limit_l_min -21
_diffrn_reflns_number 25230
_diffrn_reflns_theta_full 27.50
_diffrn_reflns_theta_max 27.50
_diffrn_reflns_theta_min 2.12
_exptl_absorpt_coefficient_mu 0.997
_exptl_absorpt_correction_T_max 0.7973
_exptl_absorpt_correction_T_min 0.6721
_exptl_absorpt_correction_type multi-scan
_exptl_absorpt_process_details SADABS
_exptl_crystal_colour red
_exptl_crystal_density_diffrn 1.556
_exptl_crystal_density_method 'not measured'
_exptl_crystal_description prism
_exptl_crystal_F_000 1504
_exptl_crystal_size_max 0.43
_exptl_crystal_size_mid 0.37
_exptl_crystal_size_min 0.24
_refine_diff_density_max 0.340
_refine_diff_density_min -0.294
_refine_diff_density_rms 0.048
_refine_ls_extinction_method none
_refine_ls_goodness_of_fit_ref 1.041
_refine_ls_hydrogen_treatment constr
_refine_ls_matrix_type full
_refine_ls_number_parameters 217
_refine_ls_number_reflns 3570
_refine_ls_number_restraints 0
_refine_ls_restrained_S_all 1.041
_refine_ls_R_factor_all 0.0248
_refine_ls_R_factor_gt 0.0224
_refine_ls_shift/su_max 0.001
_refine_ls_shift/su_mean 0.000
_refine_ls_structure_factor_coef Fsqd
_refine_ls_weighting_details 'calc w=1/[\s^2^(Fo^2^)+(0.0323P)^2^+2.7854P] where P=(Fo^2^+2Fc^2^)/3'
_refine_ls_weighting_scheme calc
_refine_ls_wR_factor_gt 0.0596
_refine_ls_wR_factor_ref 0.0612
_reflns_number_gt 3316
_reflns_number_total 3570
_reflns_threshold_expression >2sigma(I)
_cod_data_source_file c3nj00182b.txt
_cod_data_source_block kh6
_cod_depositor_comments
;
The following automatic conversions were performed:

'_symmetry_cell_setting' value 'Monoclinic' changed to 'monoclinic'
according to /home/saulius/struct/CIF-dictionaries/cif_core.dic
dictionary named 'cif_core.dic' version 2.4.2 from 2011-04-26.

Automatic conversion script
Id: cif_fix_values 1891 2012-01-12 08:04:46Z andrius 
;
_cod_original_sg_symbol_H-M C2/c
_cod_database_code 7053142

loop_
_symmetry_equiv_pos_as_xyz
'x, y, z'
'-x, y, -z+1/2'
'x+1/2, y+1/2, z'
'-x+1/2, y+1/2, -z+1/2'
'-x, -y, -z'
'x, -y, z-1/2'
'-x+1/2, -y+1/2, -z'
'x+1/2, -y+1/2, z-1/2'

loop_
_atom_site_label
_atom_site_type_symbol
_atom_site_fract_x
_atom_site_fract_y
_atom_site_fract_z
_atom_site_U_iso_or_equiv
_atom_site_adp_type
_atom_site_occupancy
_atom_site_symmetry_multiplicity
_atom_site_calc_flag
_atom_site_refinement_flags
Fe Fe 0.146050(11) -0.054473(13) 0.216147(11) 0.01660(6) Uani 1 1 d .
O1 O 0.39628(6) -0.11744(8) 0.29084(6) 0.0267(2) Uani 1 1 d .
O2 O 0.31895(6) 0.17240(8) 0.45782(6) 0.0266(2) Uani 1 1 d .
N1 N 0.37225(6) 0.02178(9) 0.37039(7) 0.0197(2) Uani 1 1 d .
H1N H 0.3348 0.0509 0.3883 0.024 Uiso 1 1 d R
N2 N 0.42827(7) 0.21334(9) 0.58509(7) 0.0216(2) Uani 1 1 d .
H2N H 0.4838 0.2088 0.6191 0.026 Uiso 1 1 d R
N3 N 0.37077(7) 0.24964(10) 0.62604(7) 0.0247(2) Uani 1 1 d .
H3N H 0.3158 0.2589 0.5798 0.030 Uiso 1 1 d R
H4N H 0.3650 0.1962 0.6593 0.030 Uiso 1 1 d R
C1 C 0.25903(8) -0.10892(10) 0.30895(8) 0.0191(2) Uani 1 1 d .
C2 C 0.21550(8) -0.19393(10) 0.24977(8) 0.0213(2) Uani 1 1 d .
H2 H 0.2394 -0.2337 0.2144 0.026 Uiso 1 1 calc R
C3 C 0.13055(8) -0.20797(10) 0.25342(8) 0.0227(3) Uani 1 1 d .
H3 H 0.0876 -0.2589 0.2207 0.027 Uiso 1 1 calc R
C4 C 0.12063(8) -0.13299(10) 0.31424(8) 0.0220(2) Uani 1 1 d .
H4 H 0.0700 -0.1256 0.3293 0.026 Uiso 1 1 calc R
C5 C 0.19918(8) -0.07099(10) 0.34876(8) 0.0203(2) Uani 1 1 d .
H5 H 0.2102 -0.0148 0.3905 0.024 Uiso 1 1 calc R
C6 C 0.17996(9) 0.06833(11) 0.15239(10) 0.0287(3) Uani 1 1 d .
H6 H 0.2376 0.0967 0.1658 0.034 Uiso 1 1 calc R
C7 C 0.14141(12) -0.01805(13) 0.09405(9) 0.0363(3) Uani 1 1 d .
H7 H 0.1687 -0.0574 0.0614 0.044 Uiso 1 1 calc R
C8 C 0.05508(11) -0.03495(12) 0.09338(10) 0.0369(4) Uani 1 1 d .
H8 H 0.0146 -0.0881 0.0604 0.044 Uiso 1 1 calc R
C9 C 0.03964(9) 0.04087(11) 0.15015(10) 0.0307(3) Uani 1 1 d .
H9 H -0.0131 0.0480 0.1616 0.037 Uiso 1 1 calc R
C10 C 0.11708(8) 0.10448(10) 0.18694(9) 0.0250(3) Uani 1 1 d .
H10 H 0.1253 0.1614 0.2276 0.030 Uiso 1 1 calc R
C11 C 0.34820(8) -0.06904(10) 0.32159(8) 0.0191(2) Uani 1 1 d .
C21 C 0.45468(8) 0.07358(10) 0.40214(8) 0.0180(2) Uani 1 1 d .
C22 C 0.46937(7) 0.15249(10) 0.46748(8) 0.0178(2) Uani 1 1 d .
C23 C 0.55052(8) 0.20616(11) 0.49922(8) 0.0235(3) Uani 1 1 d .
H23 H 0.5602 0.2605 0.5423 0.028 Uiso 1 1 calc R
C24 C 0.61699(9) 0.18140(12) 0.46899(10) 0.0302(3) Uani 1 1 d .
H24 H 0.6720 0.2181 0.4913 0.036 Uiso 1 1 calc R
C25 C 0.60247(9) 0.10275(12) 0.40597(10) 0.0307(3) Uani 1 1 d .
H25 H 0.6483 0.0850 0.3856 0.037 Uiso 1 1 calc R
C26 C 0.52230(9) 0.04932(11) 0.37193(9) 0.0240(3) Uani 1 1 d .
H26 H 0.5133 -0.0038 0.3280 0.029 Uiso 1 1 calc R
C27 C 0.39924(8) 0.17946(9) 0.50280(8) 0.0181(2) Uani 1 1 d .

loop_
_atom_site_aniso_label
_atom_site_aniso_U_11
_atom_site_aniso_U_22
_atom_site_aniso_U_33
_atom_site_aniso_U_23
_atom_site_aniso_U_13
_atom_site_aniso_U_12
Fe 0.01642(9) 0.01387(9) 0.01550(10) -0.00024(6) 0.00124(7) 0.00143(6)
O1 0.0218(4) 0.0319(5) 0.0261(5) -0.0078(4) 0.0086(4) 0.0052(4)
O2 0.0158(4) 0.0343(5) 0.0255(5) -0.0087(4) 0.0027(3) 0.0052(4)
N1 0.0161(4) 0.0218(5) 0.0210(5) -0.0027(4) 0.0066(4) 0.0035(4)
N2 0.0169(5) 0.0260(5) 0.0199(5) -0.0021(4) 0.0045(4) 0.0026(4)
N3 0.0234(5) 0.0297(6) 0.0216(5) -0.0029(4) 0.0089(4) 0.0040(4)
C1 0.0181(5) 0.0196(6) 0.0163(5) 0.0004(4) 0.0024(4) 0.0057(4)
C2 0.0236(6) 0.0161(5) 0.0214(6) -0.0001(5) 0.0050(5) 0.0060(4)
C3 0.0250(6) 0.0157(6) 0.0237(6) 0.0019(5) 0.0046(5) 0.0009(4)
C4 0.0213(6) 0.0219(6) 0.0217(6) 0.0024(5) 0.0066(5) 0.0022(5)
C5 0.0196(6) 0.0234(6) 0.0154(5) -0.0009(5) 0.0037(4) 0.0038(5)
C6 0.0277(7) 0.0272(7) 0.0319(7) 0.0087(6) 0.0120(6) 0.0015(5)
C7 0.0563(9) 0.0319(8) 0.0197(7) 0.0054(6) 0.0129(6) 0.0078(7)
C8 0.0422(8) 0.0274(7) 0.0217(7) 0.0071(6) -0.0109(6) -0.0053(6)
C9 0.0184(6) 0.0243(7) 0.0403(8) 0.0146(6) 0.0001(5) 0.0027(5)
C10 0.0243(6) 0.0149(6) 0.0333(7) 0.0051(5) 0.0077(5) 0.0020(5)
C11 0.0182(5) 0.0217(6) 0.0144(5) 0.0011(4) 0.0024(4) 0.0062(4)
C21 0.0169(5) 0.0184(5) 0.0178(5) 0.0066(4) 0.0055(4) 0.0042(4)
C22 0.0166(5) 0.0178(5) 0.0176(5) 0.0054(4) 0.0047(4) 0.0028(4)
C23 0.0222(6) 0.0233(6) 0.0224(6) 0.0055(5) 0.0050(5) -0.0022(5)
C24 0.0204(6) 0.0360(8) 0.0345(7) 0.0098(6) 0.0104(5) -0.0054(5)
C25 0.0248(6) 0.0368(8) 0.0372(8) 0.0106(6) 0.0196(6) 0.0033(6)
C26 0.0260(6) 0.0260(6) 0.0241(6) 0.0064(5) 0.0139(5) 0.0049(5)
C27 0.0179(5) 0.0144(5) 0.0205(6) 0.0010(4) 0.0052(4) 0.0023(4)

loop_
_atom_type_symbol
_atom_type_description
_atom_type_scat_dispersion_real
_atom_type_scat_dispersion_imag
_atom_type_scat_source
C C 0.0033 0.0016 'International Tables Vol C Tables 4.2.6.8 and 6.1.1.4'
H H 0.0000 0.0000 'International Tables Vol C Tables 4.2.6.8 and 6.1.1.4'
N N 0.0061 0.0033 'International Tables Vol C Tables 4.2.6.8 and 6.1.1.4'
O O 0.0106 0.0060 'International Tables Vol C Tables 4.2.6.8 and 6.1.1.4'
Fe Fe 0.3463 0.8444 'International Tables Vol C Tables 4.2.6.8 and 6.1.1.4'

loop_
_geom_angle_atom_site_label_1
_geom_angle_atom_site_label_2
_geom_angle_atom_site_label_3
_geom_angle
C1 Fe C8 156.33(6)
C1 Fe C7 120.73(6)
C8 Fe C7 40.85(7)
C1 Fe C2 41.42(5)
C8 Fe C2 120.04(6)
C7 Fe C2 105.83(6)
C1 Fe C5 41.53(5)
C8 Fe C5 160.36(7)
C7 Fe C5 157.81(6)
C2 Fe C5 69.49(5)
C1 Fe C6 107.16(5)
C8 Fe C6 68.64(6)
C7 Fe C6 40.88(6)
C2 Fe C6 123.36(5)
C5 Fe C6 122.47(6)
C1 Fe C9 161.48(6)
C8 Fe C9 40.58(7)
C7 Fe C9 68.43(7)
C2 Fe C9 156.18(5)
C5 Fe C9 124.50(6)
C6 Fe C9 68.32(6)
C1 Fe C10 124.49(5)
C8 Fe C10 68.36(6)
C7 Fe C10 68.40(6)
C2 Fe C10 160.82(5)
C5 Fe C10 108.54(5)
C6 Fe C10 40.48(5)
C9 Fe C10 40.57(5)
C1 Fe C3 68.93(5)
C8 Fe C3 106.49(6)
C7 Fe C3 122.65(6)
C2 Fe C3 40.61(5)
C5 Fe C3 68.68(5)
C6 Fe C3 159.66(6)
C9 Fe C3 121.65(5)
C10 Fe C3 157.90(5)
C1 Fe C4 68.87(5)
C8 Fe C4 123.59(6)
C7 Fe C4 159.55(6)
C2 Fe C4 68.51(5)
C5 Fe C4 40.60(5)
C6 Fe C4 158.50(6)
C9 Fe C4 108.36(6)
C10 Fe C4 123.19(5)
C3 Fe C4 40.48(5)
C11 N1 C21 129.01(10)
C11 N1 H1N 118.2
C21 N1 H1N 112.6
C27 N2 N3 122.59(10)
C27 N2 H2N 121.8
N3 N2 H2N 115.3
N2 N3 H3N 104.7
N2 N3 H4N 107.1
H3N N3 H4N 107.6
C2 C1 C5 107.62(11)
C2 C1 C11 123.88(11)
C5 C1 C11 128.47(11)
C2 C1 Fe 69.67(7)
C5 C1 Fe 69.75(7)
C11 C1 Fe 124.50(9)
C3 C2 C1 107.88(11)
C3 C2 Fe 70.34(7)
C1 C2 Fe 68.91(7)
C3 C2 H2 126.1
C1 C2 H2 126.1
Fe C2 H2 126.3
C2 C3 C4 108.41(11)
C2 C3 Fe 69.05(7)
C4 C3 Fe 69.93(7)
C2 C3 H3 125.8
C4 C3 H3 125.8
Fe C3 H3 126.8
C5 C4 C3 108.58(11)
C5 C4 Fe 69.03(7)
C3 C4 Fe 69.60(7)
C5 C4 H4 125.7
C3 C4 H4 125.7
Fe C4 H4 127.2
C4 C5 C1 107.51(11)
C4 C5 Fe 70.37(7)
C1 C5 Fe 68.72(7)
C4 C5 H5 126.2
C1 C5 H5 126.2
Fe C5 H5 126.2
C10 C6 C7 107.87(13)
C10 C6 Fe 70.04(8)
C7 C6 Fe 69.20(8)
C10 C6 H6 126.1
C7 C6 H6 126.1
Fe C6 H6 126.3
C8 C7 C6 107.82(14)
C8 C7 Fe 69.44(8)
C6 C7 Fe 69.92(8)
C8 C7 H7 126.1
C6 C7 H7 126.1
Fe C7 H7 126.1
C9 C8 C7 108.30(13)
C9 C8 Fe 70.46(8)
C7 C8 Fe 69.72(8)
C9 C8 H8 125.8
C7 C8 H8 125.8
Fe C8 H8 125.6
C8 C9 C10 107.85(13)
C8 C9 Fe 68.96(8)
C10 C9 Fe 69.75(7)
C8 C9 H9 126.1
C10 C9 H9 126.1
Fe C9 H9 126.8
C6 C10 C9 108.16(13)
C6 C10 Fe 69.47(8)
C9 C10 Fe 69.68(7)
C6 C10 H10 125.9
C9 C10 H10 125.9
Fe C10 H10 126.5
O1 C11 N1 124.09(12)
O1 C11 C1 121.22(11)
N1 C11 C1 114.67(10)
C26 C21 N1 122.59(12)
C26 C21 C22 119.18(11)
N1 C21 C22 118.22(10)
C23 C22 C21 119.21(11)
C23 C22 C27 119.92(11)
C21 C22 C27 120.87(10)
C24 C23 C22 121.11(13)
C24 C23 H23 119.4
C22 C23 H23 119.4
C25 C24 C23 119.24(12)
C25 C24 H24 120.4
C23 C24 H24 120.4
C24 C25 C26 121.19(12)
C24 C25 H25 119.4
C26 C25 H25 119.4
C25 C26 C21 120.05(13)
C25 C26 H26 120.0
C21 C26 H26 120.0
O2 C27 N2 121.90(11)
O2 C27 C22 122.50(11)
N2 C27 C22 115.59(10)

loop_
_geom_bond_atom_site_label_1
_geom_bond_atom_site_label_2
_geom_bond_distance
Fe C1 2.0245(11)
Fe C8 2.0299(13)
Fe C7 2.0336(14)
Fe C2 2.0346(12)
Fe C5 2.0383(12)
Fe C6 2.0431(14)
Fe C9 2.0496(13)
Fe C10 2.0506(13)
Fe C3 2.0517(12)
Fe C4 2.0561(13)
O1 C11 1.2354(15)
O2 C27 1.2449(15)
N1 C11 1.3582(16)
N1 C21 1.4045(16)
N1 H1N 0.8518
N2 C27 1.3270(16)
N2 N3 1.4154(14)
N2 H2N 0.8715
N3 H3N 0.9434
N3 H4N 0.8884
C1 C2 1.4355(17)
C1 C5 1.4406(16)
C1 C11 1.4753(17)
C2 C3 1.4180(18)
C2 H2 0.9500
C3 C4 1.4210(18)
C3 H3 0.9500
C4 C5 1.4206(17)
C4 H4 0.9500
C5 H5 0.9500
C6 C10 1.4163(19)
C6 C7 1.424(2)
C6 H6 0.9500
C7 C8 1.418(2)
C7 H7 0.9500
C8 C9 1.415(2)
C8 H8 0.9500
C9 C10 1.4214(18)
C9 H9 0.9500
C10 H10 0.9500
C21 C26 1.3990(17)
C21 C22 1.4102(17)
C22 C23 1.3986(17)
C22 C27 1.4990(16)
C23 C24 1.3833(19)
C23 H23 0.9500
C24 C25 1.382(2)
C24 H24 0.9500
C25 C26 1.386(2)
C25 H25 0.9500
C26 H26 0.9500
